data_7112687
loop_
_publ_author_name
'Bhat, Vikram'
'Rawal, Viresh H.'

_publ_section_title
;
 Stereocontrolled synthesis of 20,21-dihydro N-methylwelwitindolinone B
 isothiocyanate.
;
_journal_issue 34
_journal_name_full 'Chemical communications (Cambridge, England)'
_journal_page_first 9705
_journal_page_last 9707
_journal_paper_doi 10.1039/c1cc13498a
_journal_volume 47
_journal_year 2011
_chemical_formula_sum 'C22 H23 N O2'
_chemical_formula_weight 333.41
_chemical_name_systematic
;
?
;
_space_group_IT_number 2
_symmetry_space_group_name_Hall '-P 1'
_symmetry_space_group_name_H-M 'P -1'
_atom_sites_solution_hydrogens geom
_atom_sites_solution_primary direct
_atom_sites_solution_secondary difmap
_audit_creation_method SHELXL-97
_cell_angle_alpha 84.784(9)
_cell_angle_beta 89.891(9)
_cell_angle_gamma 75.579(8)
_cell_formula_units_Z 4
_cell_length_a 9.579(5)
_cell_length_b 10.734(5)
_cell_length_c 16.874(8)
_cell_measurement_temperature 100(2)
_cell_volume 1673.0(14)
_computing_structure_refinement 'SHELXL-97 (Sheldrick, 2008)'
_computing_structure_solution 'SHELXS-97 (Sheldrick, 2008)'
_diffrn_ambient_temperature 100(2)
_diffrn_measured_fraction_theta_full 0.995
_diffrn_measured_fraction_theta_max 0.995
_diffrn_radiation_monochromator graphite
_diffrn_radiation_source 'fine-focus sealed tube'
_diffrn_radiation_type MoK\a
_diffrn_radiation_wavelength 0.71073
_diffrn_reflns_av_R_equivalents 0.0713
_diffrn_reflns_av_sigmaI/netI 0.0748
_diffrn_reflns_limit_h_max 11
_diffrn_reflns_limit_h_min -11
_diffrn_reflns_limit_k_max 12
_diffrn_reflns_limit_k_min -12
_diffrn_reflns_limit_l_max 20
_diffrn_reflns_limit_l_min -20
_diffrn_reflns_number 16310
_diffrn_reflns_theta_full 25.11
_diffrn_reflns_theta_max 25.11
_diffrn_reflns_theta_min 1.21
_exptl_absorpt_coefficient_mu 0.084
_exptl_absorpt_correction_T_max 0.9801
_exptl_absorpt_correction_T_min 0.9768
_exptl_absorpt_correction_type multi-scan
_exptl_absorpt_process_details
;
absorption corrections were made based on correspondance of
equivalent intensities usingprogram SADABS (G. Sheldrick, Bruker
Analytical X-ray Systems, Madison, WI)
;
_exptl_crystal_density_diffrn 1.324
_exptl_crystal_density_method 'not measured'
_exptl_crystal_F_000 712
_exptl_crystal_size_max 0.28
_exptl_crystal_size_mid 0.24
_exptl_crystal_size_min 0.24
_refine_diff_density_max 0.872
_refine_diff_density_min -0.363
_refine_diff_density_rms 0.135
_refine_ls_extinction_method none
_refine_ls_goodness_of_fit_ref 0.992
_refine_ls_hydrogen_treatment constr
_refine_ls_matrix_type full
_refine_ls_number_parameters 459
_refine_ls_number_reflns 5935
_refine_ls_number_restraints 0
_refine_ls_restrained_S_all 0.992
_refine_ls_R_factor_all 0.1194
_refine_ls_R_factor_gt 0.0938
_refine_ls_shift/su_max 0.000
_refine_ls_shift/su_mean 0.000
_refine_ls_structure_factor_coef Fsqd
_refine_ls_weighting_details 'calc w=1/[\s^2^(Fo^2^)+(0.1670P)^2^+0.0000P] where P=(Fo^2^+2Fc^2^)/3'
_refine_ls_weighting_scheme calc
_refine_ls_wR_factor_gt 0.2320
_refine_ls_wR_factor_ref 0.2498
_reflns_number_gt 4025
_reflns_number_total 5935
_reflns_threshold_expression >2sigma(I)
_cod_data_source_file c1cc13498a.txt
_cod_data_source_block bhat03r
_cod_original_sg_symbol_H-M P-1
_cod_database_code 7112687

loop_
_symmetry_equiv_pos_as_xyz
'x, y, z'
'-x, -y, -z'

loop_
_atom_site_label
_atom_site_type_symbol
_atom_site_fract_x
_atom_site_fract_y
_atom_site_fract_z
_atom_site_U_iso_or_equiv
_atom_site_adp_type
_atom_site_occupancy
_atom_site_symmetry_multiplicity
_atom_site_calc_flag
_atom_site_refinement_flags
C1 C 0.2571(4) 0.3823(4) 0.5443(2) 0.0325(9) Uani 1 1 d .
H1A H 0.1736 0.4142 0.5771 0.049 Uiso 1 1 calc R
H1B H 0.3449 0.3584 0.5778 0.049 Uiso 1 1 calc R
H1C H 0.2451 0.3064 0.5195 0.049 Uiso 1 1 calc R
C2 C 0.3728(4) 0.4690(3) 0.42859(19) 0.0240(8) Uani 1 1 d .
C3 C 0.4899(4) 0.3660(3) 0.4215(2) 0.0286(8) Uani 1 1 d .
H3 H 0.5068 0.2907 0.4579 0.034 Uiso 1 1 calc R
C4 C 0.5804(4) 0.3761(4) 0.3603(2) 0.0322(9) Uani 1 1 d .
H4 H 0.6625 0.3071 0.3540 0.039 Uiso 1 1 calc R
C5 C 0.5540(4) 0.4859(3) 0.3072(2) 0.0295(8) Uani 1 1 d .
H5 H 0.6178 0.4892 0.2643 0.035 Uiso 1 1 calc R
C6 C 0.4387(4) 0.5907(3) 0.3142(2) 0.0239(8) Uani 1 1 d .
C7 C 0.3449(4) 0.5840(3) 0.37723(19) 0.0231(8) Uani 1 1 d .
C8 C 0.2183(4) 0.6677(3) 0.4066(2) 0.0240(8) Uani 1 1 d .
C9 C 0.1789(4) 0.5999(3) 0.4702(2) 0.0260(8) Uani 1 1 d .
H9 H 0.0978 0.6319 0.5017 0.031 Uiso 1 1 calc R
C10 C 0.1401(4) 0.8028(3) 0.3773(2) 0.0256(8) Uani 1 1 d .
C11 C 0.0043(4) 0.8023(4) 0.3314(2) 0.0311(9) Uani 1 1 d .
H11A H 0.0299 0.7498 0.2864 0.047 Uiso 1 1 calc R
H11B H -0.0450 0.8909 0.3114 0.047 Uiso 1 1 calc R
H11C H -0.0598 0.7657 0.3666 0.047 Uiso 1 1 calc R
C12 C 0.0949(4) 0.8838(4) 0.4471(2) 0.0354(9) Uani 1 1 d .
H12A H 0.0225 0.8512 0.4779 0.053 Uiso 1 1 calc R
H12B H 0.0540 0.9741 0.4269 0.053 Uiso 1 1 calc R
H12C H 0.1793 0.8780 0.4813 0.053 Uiso 1 1 calc R
C13 C 0.2386(4) 0.8685(3) 0.3252(2) 0.0268(8) Uani 1 1 d .
H13 H 0.1809 0.9579 0.3074 0.032 Uiso 1 1 calc R
C14 C 0.2764(4) 0.7997(3) 0.2521(2) 0.0234(8) Uani 1 1 d .
C15 C 0.4220(4) 0.7046(3) 0.25160(19) 0.0246(8) Uani 1 1 d .
C16 C 0.4236(4) 0.6524(4) 0.1703(2) 0.0308(9) Uani 1 1 d .
H16 H 0.3747 0.5863 0.1661 0.037 Uiso 1 1 calc R
C17 C 0.5334(4) 0.7791(3) 0.2659(2) 0.0263(8) Uani 1 1 d .
C18 C 0.6710(4) 0.7473(4) 0.2226(2) 0.0346(9) Uani 1 1 d .
H18A H 0.6598 0.7989 0.1710 0.052 Uiso 1 1 calc R
H18B H 0.6965 0.6553 0.2143 0.052 Uiso 1 1 calc R
H18C H 0.7476 0.7668 0.2540 0.052 Uiso 1 1 calc R
C19 C 0.5061(4) 0.8645(3) 0.3207(2) 0.0273(8) Uani 1 1 d .
C20 C 0.6094(4) 0.9353(4) 0.3407(2) 0.0303(8) Uani 1 1 d .
H20 H 0.6938 0.9229 0.3097 0.036 Uiso 1 1 calc R
C21 C 0.6009(5) 1.0140(4) 0.3960(3) 0.0427(10) Uani 1 1 d .
H21A H 0.5191 1.0303 0.4289 0.051 Uiso 1 1 calc R
H21B H 0.6765 1.0549 0.4033 0.051 Uiso 1 1 calc R
C22 C 0.3707(4) 0.8820(4) 0.3688(2) 0.0293(8) Uani 1 1 d .
H22A H 0.3897 0.8176 0.4159 0.035 Uiso 1 1 calc R
H22B H 0.3493 0.9688 0.3884 0.035 Uiso 1 1 calc R
C23 C 0.6826(4) 0.6099(4) -0.0455(2) 0.0323(9) Uani 1 1 d .
H23A H 0.6306 0.6872 -0.0212 0.048 Uiso 1 1 calc R
H23B H 0.6144 0.5772 -0.0759 0.048 Uiso 1 1 calc R
H23C H 0.7554 0.6319 -0.0813 0.048 Uiso 1 1 calc R
C24 C 0.8482(4) 0.5288(3) 0.07088(19) 0.0244(8) Uani 1 1 d .
C25 C 0.9027(4) 0.6350(3) 0.0772(2) 0.0289(8) Uani 1 1 d .
H25 H 0.8740 0.7104 0.0411 0.035 Uiso 1 1 calc R
C26 C 0.9995(4) 0.6269(4) 0.1374(2) 0.0305(8) Uani 1 1 d .
H26 H 1.0419 0.6969 0.1430 0.037 Uiso 1 1 calc R
C27 C 1.0368(4) 0.5173(3) 0.1909(2) 0.0286(8) Uani 1 1 d .
H27 H 1.1012 0.5164 0.2338 0.034 Uiso 1 1 calc R
C28 C 0.9854(4) 0.4102(3) 0.1849(2) 0.0246(8) Uani 1 1 d .
C29 C 0.8885(3) 0.4133(3) 0.12159(19) 0.0228(8) Uani 1 1 d .
C30 C 0.8143(3) 0.3260(3) 0.0921(2) 0.0240(8) Uani 1 1 d .
C31 C 0.7341(4) 0.3912(3) 0.02938(19) 0.0237(8) Uani 1 1 d .
H31 H 0.6725 0.3567 -0.0016 0.028 Uiso 1 1 calc R
C32 C 0.8210(4) 0.1880(3) 0.1212(2) 0.0262(8) Uani 1 1 d .
C33 C 0.8259(4) 0.1079(4) 0.0499(2) 0.0373(10) Uani 1 1 d .
H33A H 0.7384 0.1425 0.0169 0.056 Uiso 1 1 calc R
H33B H 0.8317 0.0178 0.0691 0.056 Uiso 1 1 calc R
H33C H 0.9106 0.1124 0.0182 0.056 Uiso 1 1 calc R
C34 C 0.6866(4) 0.1799(4) 0.1677(2) 0.0364(9) Uani 1 1 d .
H34A H 0.6758 0.2363 0.2110 0.055 Uiso 1 1 calc R
H34B H 0.6958 0.0906 0.1899 0.055 Uiso 1 1 calc R
H34C H 0.6018 0.2076 0.1320 0.055 Uiso 1 1 calc R
C35 C 0.9569(4) 0.1286(3) 0.1725(2) 0.0253(8) Uani 1 1 d .
H35 H 0.9565 0.0368 0.1888 0.030 Uiso 1 1 calc R
C36 C 0.9516(3) 0.1951(3) 0.2470(2) 0.0244(8) Uani 1 1 d .
C37 C 1.0347(4) 0.2975(3) 0.2477(2) 0.0256(8) Uani 1 1 d .
C38 C 1.0032(4) 0.3479(4) 0.3289(2) 0.0322(9) Uani 1 1 d .
H38 H 0.9175 0.4142 0.3330 0.039 Uiso 1 1 calc R
C39 C 1.1914(4) 0.2279(3) 0.2341(2) 0.0255(8) Uani 1 1 d .
C40 C 1.3059(4) 0.2643(4) 0.2793(2) 0.0347(9) Uani 1 1 d .
H40A H 1.3235 0.2122 0.3307 0.052 Uiso 1 1 calc R
H40B H 1.2748 0.3561 0.2881 0.052 Uiso 1 1 calc R
H40C H 1.3948 0.2488 0.2489 0.052 Uiso 1 1 calc R
C41 C 1.2163(4) 0.1458(3) 0.1776(2) 0.0259(8) Uani 1 1 d .
C42 C 1.3626(4) 0.0829(3) 0.1575(2) 0.0281(8) Uani 1 1 d .
H42 H 1.4373 0.0859 0.1936 0.034 Uiso 1 1 calc R
C43 C 1.4006(4) 0.0223(4) 0.0939(2) 0.0366(9) Uani 1 1 d .
H43A H 1.3293 0.0169 0.0561 0.044 Uiso 1 1 calc R
H43B H 1.4994 -0.0163 0.0855 0.044 Uiso 1 1 calc R
C44 C 1.0964(4) 0.1263(3) 0.1280(2) 0.0264(8) Uani 1 1 d .
H44A H 1.1288 0.0422 0.1053 0.032 Uiso 1 1 calc R
H44B H 1.0758 0.1946 0.0830 0.032 Uiso 1 1 calc R
N1 N 0.2684(3) 0.4813(3) 0.48376(17) 0.0263(7) Uani 1 1 d .
N2 N 0.7520(3) 0.5122(3) 0.01581(17) 0.0272(7) Uani 1 1 d .
O1 O 0.1974(3) 0.8205(2) 0.19422(14) 0.0291(6) Uani 1 1 d .
O2 O 0.4790(3) 0.6852(3) 0.11179(15) 0.0431(7) Uani 1 1 d .
O3 O 0.8900(3) 0.1646(2) 0.30522(14) 0.0309(6) Uani 1 1 d .
O4 O 1.0755(3) 0.3124(3) 0.38749(15) 0.0476(8) Uani 1 1 d .

loop_
_atom_site_aniso_label
_atom_site_aniso_U_11
_atom_site_aniso_U_22
_atom_site_aniso_U_33
_atom_site_aniso_U_23
_atom_site_aniso_U_13
_atom_site_aniso_U_12
C1 0.043(2) 0.034(2) 0.0206(19) 0.0017(16) 0.0035(16) -0.0112(17)
C2 0.0309(19) 0.0272(19) 0.0159(17) -0.0050(14) -0.0002(14) -0.0097(15)
C3 0.036(2) 0.026(2) 0.0220(19) -0.0014(15) -0.0028(16) -0.0048(16)
C4 0.031(2) 0.031(2) 0.032(2) -0.0097(17) 0.0020(16) -0.0009(16)
C5 0.0297(19) 0.033(2) 0.025(2) -0.0068(16) 0.0071(15) -0.0053(16)
C6 0.0280(18) 0.0274(19) 0.0182(17) -0.0069(14) 0.0029(14) -0.0091(14)
C7 0.0289(18) 0.0259(19) 0.0156(17) -0.0068(14) 0.0024(14) -0.0076(14)
C8 0.0273(18) 0.0300(19) 0.0157(17) -0.0074(14) 0.0019(14) -0.0070(14)
C9 0.0312(19) 0.034(2) 0.0147(17) -0.0095(15) 0.0055(14) -0.0090(16)
C10 0.0286(18) 0.0275(19) 0.0209(18) -0.0058(15) 0.0073(15) -0.0058(14)
C11 0.031(2) 0.038(2) 0.023(2) -0.0020(16) 0.0094(16) -0.0075(16)
C12 0.044(2) 0.033(2) 0.028(2) -0.0116(17) 0.0171(17) -0.0054(17)
C13 0.0310(19) 0.030(2) 0.0185(18) -0.0017(15) 0.0034(15) -0.0053(15)
C14 0.0262(18) 0.0280(19) 0.0163(17) 0.0012(14) 0.0041(14) -0.0086(14)
C15 0.0256(18) 0.036(2) 0.0126(17) -0.0033(14) 0.0041(14) -0.0077(15)
C16 0.032(2) 0.041(2) 0.020(2) -0.0071(16) 0.0041(16) -0.0084(16)
C17 0.0302(19) 0.032(2) 0.0152(17) -0.0002(15) 0.0026(14) -0.0061(15)
C18 0.031(2) 0.048(2) 0.026(2) -0.0030(18) 0.0085(16) -0.0122(17)
C19 0.0324(19) 0.032(2) 0.0180(18) 0.0010(15) 0.0018(15) -0.0099(15)
C20 0.031(2) 0.032(2) 0.027(2) 0.0000(16) -0.0007(16) -0.0084(16)
C21 0.046(2) 0.045(3) 0.043(3) -0.009(2) 0.000(2) -0.021(2)
C22 0.037(2) 0.032(2) 0.0210(19) -0.0084(15) 0.0067(16) -0.0117(16)
C23 0.044(2) 0.033(2) 0.0169(18) 0.0012(15) 0.0045(16) -0.0038(17)
C24 0.0276(18) 0.031(2) 0.0131(17) -0.0060(14) 0.0059(14) -0.0032(15)
C25 0.035(2) 0.029(2) 0.0217(19) -0.0023(15) 0.0117(16) -0.0074(16)
C26 0.034(2) 0.030(2) 0.031(2) -0.0112(16) 0.0090(16) -0.0119(16)
C27 0.0285(19) 0.035(2) 0.0242(19) -0.0108(16) 0.0047(15) -0.0076(16)
C28 0.0264(18) 0.031(2) 0.0166(17) -0.0062(14) 0.0081(14) -0.0066(15)
C29 0.0251(17) 0.0292(19) 0.0136(17) -0.0052(14) 0.0084(14) -0.0048(14)
C30 0.0226(17) 0.033(2) 0.0163(17) -0.0064(15) 0.0056(14) -0.0064(14)
C31 0.0256(18) 0.031(2) 0.0161(17) -0.0085(14) 0.0054(14) -0.0080(14)
C32 0.0280(18) 0.032(2) 0.0210(18) -0.0079(15) 0.0028(14) -0.0095(15)
C33 0.045(2) 0.037(2) 0.032(2) -0.0111(18) -0.0070(18) -0.0110(18)
C34 0.032(2) 0.042(2) 0.035(2) 0.0038(18) 0.0009(17) -0.0118(17)
C35 0.0286(19) 0.0269(19) 0.0210(19) -0.0025(15) 0.0034(15) -0.0083(15)
C36 0.0211(17) 0.029(2) 0.0204(18) -0.0019(15) -0.0005(14) -0.0021(14)
C37 0.0279(18) 0.036(2) 0.0138(17) -0.0047(15) 0.0043(14) -0.0095(15)
C38 0.036(2) 0.042(2) 0.020(2) -0.0082(17) 0.0090(16) -0.0117(17)
C39 0.0282(19) 0.034(2) 0.0157(17) -0.0025(15) 0.0040(14) -0.0105(15)
C40 0.030(2) 0.046(2) 0.029(2) -0.0105(18) -0.0007(16) -0.0082(17)
C41 0.0261(18) 0.031(2) 0.0208(19) -0.0007(15) 0.0053(15) -0.0074(15)
C42 0.0283(19) 0.035(2) 0.0197(18) 0.0009(15) 0.0053(15) -0.0065(15)
C43 0.033(2) 0.043(2) 0.035(2) -0.0130(18) 0.0081(17) -0.0073(17)
C44 0.0310(19) 0.0277(19) 0.0212(18) -0.0058(15) 0.0051(15) -0.0073(15)
N1 0.0357(17) 0.0287(17) 0.0145(14) -0.0010(12) 0.0058(12) -0.0084(13)
N2 0.0345(17) 0.0280(17) 0.0162(15) -0.0003(12) 0.0012(12) -0.0030(13)
O1 0.0291(13) 0.0392(15) 0.0205(13) -0.0024(11) 0.0024(11) -0.0113(11)
O2 0.0425(16) 0.069(2) 0.0189(15) -0.0104(13) 0.0097(12) -0.0147(14)
O3 0.0323(14) 0.0423(16) 0.0180(13) 0.0007(11) 0.0094(11) -0.0104(11)
O4 0.0463(17) 0.082(2) 0.0159(14) -0.0088(14) 0.0044(13) -0.0174(15)

loop_
_atom_type_symbol
_atom_type_description
_atom_type_scat_dispersion_real
_atom_type_scat_dispersion_imag
_atom_type_scat_source
C C 0.0033 0.0016 'International Tables Vol C Tables 4.2.6.8 and 6.1.1.4'
H H 0.0000 0.0000 'International Tables Vol C Tables 4.2.6.8 and 6.1.1.4'
N N 0.0061 0.0033 'International Tables Vol C Tables 4.2.6.8 and 6.1.1.4'
O O 0.0106 0.0060 'International Tables Vol C Tables 4.2.6.8 and 6.1.1.4'

loop_
_geom_angle_atom_site_label_1
_geom_angle_atom_site_label_2
_geom_angle_atom_site_label_3
_geom_angle
N1 C2 C3 128.3(3)
N1 C2 C7 108.2(3)
C3 C2 C7 123.4(3)
C4 C3 C2 117.5(3)
C3 C4 C5 120.7(3)
C6 C5 C4 122.5(3)
C5 C6 C7 118.2(3)
C5 C6 C15 117.1(3)
C7 C6 C15 124.8(3)
C6 C7 C2 117.6(3)
C6 C7 C8 136.4(3)
C2 C7 C8 106.0(3)
C9 C8 C7 105.7(3)
C9 C8 C10 124.1(3)
C7 C8 C10 130.2(3)
N1 C9 C8 111.8(3)
C8 C10 C11 110.1(3)
C8 C10 C12 110.5(3)
C11 C10 C12 107.6(3)
C8 C10 C13 110.6(3)
C11 C10 C13 110.8(3)
C12 C10 C13 107.1(3)
C14 C13 C22 112.0(3)
C14 C13 C10 109.6(3)
C22 C13 C10 113.8(3)
O1 C14 C13 122.5(3)
O1 C14 C15 120.2(3)
C13 C14 C15 117.3(3)
C14 C15 C17 106.6(3)
C14 C15 C6 113.2(3)
C17 C15 C6 110.2(3)
C14 C15 C16 103.3(3)
C17 C15 C16 116.2(3)
C6 C15 C16 107.3(3)
O2 C16 C15 127.3(4)
C19 C17 C18 123.4(3)
C19 C17 C15 118.1(3)
C18 C17 C15 118.3(3)
C17 C19 C20 121.8(3)
C17 C19 C22 120.7(3)
C20 C19 C22 117.4(3)
C21 C20 C19 128.0(4)
C13 C22 C19 115.5(3)
N2 C24 C25 128.4(3)
N2 C24 C29 107.3(3)
C25 C24 C29 124.2(3)
C26 C25 C24 117.0(3)
C25 C26 C27 120.5(3)
C28 C27 C26 123.3(3)
C27 C28 C29 117.8(3)
C27 C28 C37 117.7(3)
C29 C28 C37 124.5(3)
C28 C29 C24 117.0(3)
C28 C29 C30 136.5(3)
C24 C29 C30 106.5(3)
C31 C30 C29 106.1(3)
C31 C30 C32 124.4(3)
C29 C30 C32 129.5(3)
C30 C31 N2 111.4(3)
C30 C32 C34 110.3(3)
C30 C32 C35 110.8(3)
C34 C32 C35 110.6(3)
C30 C32 C33 109.7(3)
C34 C32 C33 107.5(3)
C35 C32 C33 107.8(3)
C36 C35 C44 111.6(3)
C36 C35 C32 110.3(3)
C44 C35 C32 113.4(3)
O3 C36 C35 122.0(3)
O3 C36 C37 121.3(3)
C35 C36 C37 116.6(3)
C36 C37 C28 114.5(3)
C36 C37 C38 103.4(3)
C28 C37 C38 108.0(3)
C36 C37 C39 105.3(3)
C28 C37 C39 109.8(3)
C38 C37 C39 115.9(3)
O4 C38 C37 126.1(4)
C41 C39 C40 124.5(3)
C41 C39 C37 117.4(3)
C40 C39 C37 117.9(3)
C39 C41 C42 120.6(3)
C39 C41 C44 121.3(3)
C42 C41 C44 117.8(3)
C43 C42 C41 125.7(4)
C41 C44 C35 114.6(3)
C9 N1 C2 108.2(3)
C9 N1 C1 127.1(3)
C2 N1 C1 124.6(3)
C31 N2 C24 108.6(3)
C31 N2 C23 127.0(3)
C24 N2 C23 124.4(3)

loop_
_geom_bond_atom_site_label_1
_geom_bond_atom_site_label_2
_geom_bond_distance
C1 N1 1.430(4)
C2 N1 1.355(4)
C2 C3 1.379(5)
C2 C7 1.410(5)
C3 C4 1.361(5)
C4 C5 1.384(5)
C5 C6 1.380(5)
C6 C7 1.400(5)
C6 C15 1.518(5)
C7 C8 1.434(5)
C8 C9 1.348(5)
C8 C10 1.497(5)
C9 N1 1.346(5)
C10 C11 1.517(5)
C10 C12 1.525(5)
C10 C13 1.542(5)
C13 C14 1.493(5)
C13 C22 1.509(5)
C14 O1 1.207(4)
C14 C15 1.510(5)
C15 C17 1.516(5)
C15 C16 1.526(5)
C16 O2 1.187(4)
C17 C19 1.341(5)
C17 C18 1.485(5)
C19 C20 1.446(5)
C19 C22 1.510(5)
C20 C21 1.303(5)
C23 N2 1.439(4)
C24 N2 1.363(4)
C24 C25 1.379(5)
C24 C29 1.410(5)
C25 C26 1.359(5)
C26 C27 1.387(5)
C27 C28 1.369(5)
C28 C29 1.410(5)
C28 C37 1.514(5)
C29 C30 1.431(5)
C30 C31 1.342(5)
C30 C32 1.503(5)
C31 N2 1.351(4)
C32 C34 1.522(5)
C32 C35 1.529(5)
C32 C33 1.535(5)
C35 C36 1.497(5)
C35 C44 1.528(5)
C36 O3 1.206(4)
C36 C37 1.511(5)
C37 C38 1.521(5)
C37 C39 1.528(5)
C38 O4 1.186(4)
C39 C41 1.339(5)
C39 C40 1.486(5)
C41 C42 1.450(5)
C41 C44 1.489(5)
C42 C43 1.310(5)

loop_
_geom_torsion_atom_site_label_1
_geom_torsion_atom_site_label_2
_geom_torsion_atom_site_label_3
_geom_torsion_atom_site_label_4
_geom_torsion
N1 C2 C3 C4 179.7(3)
C7 C2 C3 C4 -1.6(5)
C2 C3 C4 C5 -0.5(5)
C3 C4 C5 C6 1.6(6)
C4 C5 C6 C7 -0.6(5)
C4 C5 C6 C15 -179.7(3)
C5 C6 C7 C2 -1.4(5)
C15 C6 C7 C2 177.6(3)
C5 C6 C7 C8 178.7(4)
C15 C6 C7 C8 -2.3(6)
N1 C2 C7 C6 -178.5(3)
C3 C2 C7 C6 2.6(5)
N1 C2 C7 C8 1.4(4)
C3 C2 C7 C8 -177.5(3)
C6 C7 C8 C9 179.1(4)
C2 C7 C8 C9 -0.8(4)
C6 C7 C8 C10 -1.4(7)
C2 C7 C8 C10 178.7(3)
C7 C8 C9 N1 -0.1(4)
C10 C8 C9 N1 -179.6(3)
C9 C8 C10 C11 -77.5(4)
C7 C8 C10 C11 103.0(4)
C9 C8 C10 C12 41.2(5)
C7 C8 C10 C12 -138.2(4)
C9 C8 C10 C13 159.7(3)
C7 C8 C10 C13 -19.8(5)
C8 C10 C13 C14 64.3(4)
C11 C10 C13 C14 -58.2(4)
C12 C10 C13 C14 -175.3(3)
C8 C10 C13 C22 -62.0(4)
C11 C10 C13 C22 175.6(3)
C12 C10 C13 C22 58.4(4)
C22 C13 C14 O1 -150.2(3)
C10 C13 C14 O1 82.5(4)
C22 C13 C14 C15 27.6(4)
C10 C13 C14 C15 -99.7(3)
O1 C14 C15 C17 120.2(3)
C13 C14 C15 C17 -57.7(4)
O1 C14 C15 C6 -118.6(3)
C13 C14 C15 C6 63.6(4)
O1 C14 C15 C16 -2.8(4)
C13 C14 C15 C16 179.3(3)
C5 C6 C15 C14 166.3(3)
C7 C6 C15 C14 -12.8(5)
C5 C6 C15 C17 -74.5(4)
C7 C6 C15 C17 106.4(4)
C5 C6 C15 C16 52.9(4)
C7 C6 C15 C16 -126.1(3)
C14 C15 C16 O2 98.9(4)
C17 C15 C16 O2 -17.4(6)
C6 C15 C16 O2 -141.2(4)
C14 C15 C17 C19 41.6(4)
C6 C15 C17 C19 -81.6(4)
C16 C15 C17 C19 156.1(3)
C14 C15 C17 C18 -142.6(3)
C6 C15 C17 C18 94.3(4)
C16 C15 C17 C18 -28.1(5)
C18 C17 C19 C20 1.5(6)
C15 C17 C19 C20 177.1(3)
C18 C17 C19 C22 -173.4(3)
C15 C17 C19 C22 2.2(5)
C17 C19 C20 C21 -175.1(4)
C22 C19 C20 C21 0.0(6)
C14 C13 C22 C19 18.5(4)
C10 C13 C22 C19 143.5(3)
C17 C19 C22 C13 -35.2(5)
C20 C19 C22 C13 149.6(3)
N2 C24 C25 C26 -179.2(3)
C29 C24 C25 C26 -1.3(5)
C24 C25 C26 C27 -1.8(5)
C25 C26 C27 C28 2.9(5)
C26 C27 C28 C29 -0.8(5)
C26 C27 C28 C37 -179.8(3)
C27 C28 C29 C24 -2.2(4)
C37 C28 C29 C24 176.7(3)
C27 C28 C29 C30 177.7(4)
C37 C28 C29 C30 -3.3(6)
N2 C24 C29 C28 -178.4(3)
C25 C24 C29 C28 3.3(5)
N2 C24 C29 C30 1.7(4)
C25 C24 C29 C30 -176.6(3)
C28 C29 C30 C31 178.6(4)
C24 C29 C30 C31 -1.4(4)
C28 C29 C30 C32 -2.4(6)
C24 C29 C30 C32 177.6(3)
C29 C30 C31 N2 0.7(4)
C32 C30 C31 N2 -178.4(3)
C31 C30 C32 C34 -77.2(4)
C29 C30 C32 C34 103.9(4)
C31 C30 C32 C35 160.0(3)
C29 C30 C32 C35 -18.9(5)
C31 C30 C32 C33 41.0(4)
C29 C30 C32 C33 -137.9(4)
C30 C32 C35 C36 65.2(4)
C34 C32 C35 C36 -57.4(4)
C33 C32 C35 C36 -174.7(3)
C30 C32 C35 C44 -60.7(4)
C34 C32 C35 C44 176.6(3)
C33 C32 C35 C44 59.3(4)
C44 C35 C36 O3 -148.6(3)
C32 C35 C36 O3 84.4(4)
C44 C35 C36 C37 28.0(4)
C32 C35 C36 C37 -99.0(3)
O3 C36 C37 C28 -122.5(3)
C35 C36 C37 C28 60.9(4)
O3 C36 C37 C38 -5.3(4)
C35 C36 C37 C38 178.1(3)
O3 C36 C37 C39 116.7(3)
C35 C36 C37 C39 -59.9(4)
C27 C28 C37 C36 168.3(3)
C29 C28 C37 C36 -10.7(5)
C27 C28 C37 C38 53.7(4)
C29 C28 C37 C38 -125.2(3)
C27 C28 C37 C39 -73.5(4)
C29 C28 C37 C39 107.6(4)
C36 C37 C38 O4 94.5(4)
C28 C37 C38 O4 -143.8(4)
C39 C37 C38 O4 -20.2(6)
C36 C37 C39 C41 44.1(4)
C28 C37 C39 C41 -79.7(4)
C38 C37 C39 C41 157.7(3)
C36 C37 C39 C40 -141.1(3)
C28 C37 C39 C40 95.1(4)
C38 C37 C39 C40 -27.5(5)
C40 C39 C41 C42 1.3(6)
C37 C39 C41 C42 175.8(3)
C40 C39 C41 C44 -172.4(3)
C37 C39 C41 C44 2.1(5)
C39 C41 C42 C43 -165.5(4)
C44 C41 C42 C43 8.5(6)
C39 C41 C44 C35 -37.3(5)
C42 C41 C44 C35 148.8(3)
C36 C35 C44 C41 20.2(4)
C32 C35 C44 C41 145.5(3)
C8 C9 N1 C2 1.0(4)
C8 C9 N1 C1 -178.0(3)
C3 C2 N1 C9 177.4(3)
C7 C2 N1 C9 -1.5(4)
C3 C2 N1 C1 -3.6(5)
C7 C2 N1 C1 177.5(3)
C30 C31 N2 C24 0.4(4)
C30 C31 N2 C23 -179.3(3)
C25 C24 N2 C31 176.9(3)
C29 C24 N2 C31 -1.3(4)
C25 C24 N2 C23 -3.4(6)
C29 C24 N2 C23 178.4(3)
